data_7021320
loop_
_publ_author_name
'Artner, Christine'
'Koyun, Ayse'
'Schubert, Ulrich'

_publ_section_title
;
 Conversion of methacrylate into 2-hydroxy-2-methylpropionate ligands in
 the coordination sphere of a Ag-Zr oxo cluster.
;
_journal_issue 19
_journal_name_full 'Dalton transactions (Cambridge, England : 2003)'
_journal_page_first 6694
_journal_page_last 6696
_journal_paper_doi 10.1039/c3dt50554e
_journal_volume 42
_journal_year 2013
_chemical_formula_moiety 'C88 H118 Ag2 O54 Zr8, 2(C4 H6 O2), 2(C4 H10 O)'
_chemical_formula_sum 'C104 H150 Ag2 O60 Zr8'
_chemical_formula_weight 3305.74
_chemical_name_systematic
;
?
;
_space_group_IT_number 2
_symmetry_cell_setting triclinic
_symmetry_space_group_name_Hall '-P 1'
_symmetry_space_group_name_H-M 'P -1'
_atom_sites_solution_hydrogens geom
_atom_sites_solution_primary direct
_atom_sites_solution_secondary difmap
_audit_creation_method SHELXL-97
_cell_angle_alpha 107.950(4)
_cell_angle_beta 109.560(4)
_cell_angle_gamma 105.640(4)
_cell_formula_units_Z 1
_cell_length_a 14.6881(15)
_cell_length_b 16.1286(17)
_cell_length_c 16.9996(17)
_cell_measurement_reflns_used 9960
_cell_measurement_temperature 100(2)
_cell_measurement_theta_max 27.370
_cell_measurement_theta_min 2.194
_cell_volume 3283.1(6)
_computing_cell_refinement APEX2
_computing_data_collection 'APEX2 (Bruker, 2008)'
_computing_data_reduction APEX2
_computing_molecular_graphics 'DIAMOND (Crystal Impact GbR, 2005)'
_computing_publication_material 'SHELXL-97 (Sheldrick, 2008)'
_computing_structure_refinement 'SHELXL-97 (Sheldrick, 2008)'
_computing_structure_solution 'SHELXS-97 (Sheldrick, 2008)'
_diffrn_ambient_temperature 100(2)
_diffrn_measured_fraction_theta_full 0.984
_diffrn_measured_fraction_theta_max 0.984
_diffrn_measurement_device_type 'Bruker APEXII CCD'
_diffrn_measurement_method '\w- and \f-scans'
_diffrn_radiation_monochromator graphite
_diffrn_radiation_source 'fine-focus sealed tube'
_diffrn_radiation_type MoK\a
_diffrn_radiation_wavelength 0.71073
_diffrn_reflns_av_R_equivalents 0.1397
_diffrn_reflns_av_sigmaI/netI 0.1295
_diffrn_reflns_limit_h_max 19
_diffrn_reflns_limit_h_min -19
_diffrn_reflns_limit_k_max 21
_diffrn_reflns_limit_k_min -21
_diffrn_reflns_limit_l_max 22
_diffrn_reflns_limit_l_min -22
_diffrn_reflns_number 101362
_diffrn_reflns_theta_full 27.79
_diffrn_reflns_theta_max 27.79
_diffrn_reflns_theta_min 1.59
_exptl_absorpt_coefficient_mu 0.991
_exptl_absorpt_correction_T_max 0.7456
_exptl_absorpt_correction_T_min 0.6239
_exptl_absorpt_correction_type multi-scan
_exptl_absorpt_process_details 'SADABS (Bruker, 2008)'
_exptl_crystal_colour colourless
_exptl_crystal_density_diffrn 1.672
_exptl_crystal_density_method 'not measured'
_exptl_crystal_description brick
_exptl_crystal_F_000 1668
_exptl_crystal_size_max 0.21
_exptl_crystal_size_mid 0.12
_exptl_crystal_size_min 0.1
_refine_diff_density_max 0.928
_refine_diff_density_min -1.027
_refine_diff_density_rms 0.146
_refine_ls_extinction_method none
_refine_ls_goodness_of_fit_ref 1.003
_refine_ls_hydrogen_treatment mixed
_refine_ls_matrix_type full
_refine_ls_number_parameters 840
_refine_ls_number_reflns 15281
_refine_ls_number_restraints 10
_refine_ls_restrained_S_all 1.003
_refine_ls_R_factor_all 0.1265
_refine_ls_R_factor_gt 0.0493
_refine_ls_shift/su_max 0.005
_refine_ls_shift/su_mean 0.000
_refine_ls_structure_factor_coef Fsqd
_refine_ls_weighting_details 'calc w=1/[\s^2^(Fo^2^)+(0.0256P)^2^+0.3123P] where P=(Fo^2^+2Fc^2^)/3'
_refine_ls_weighting_scheme calc
_refine_ls_wR_factor_gt 0.0653
_refine_ls_wR_factor_ref 0.0804
_reflns_number_gt 8972
_reflns_number_total 15281
_reflns_threshold_expression >2sigma(I)
_cod_data_source_file c3dt50554e.txt
_cod_data_source_block Ag2Zr8met
_cod_original_sg_symbol_H-M P-1
_cod_database_code 7021320

loop_
_symmetry_equiv_pos_as_xyz
'x, y, z'
'-x, -y, -z'

loop_
_atom_site_label
_atom_site_type_symbol
_atom_site_fract_x
_atom_site_fract_y
_atom_site_fract_z
_atom_site_U_iso_or_equiv
_atom_site_adp_type
_atom_site_occupancy
_atom_site_symmetry_multiplicity
_atom_site_calc_flag
_atom_site_refinement_flags
_atom_site_disorder_assembly
_atom_site_disorder_group
Ag1 Ag 0.77279(3) 0.62124(3) 0.31843(2) 0.02884(10) Uani 1 1 d . . .
Zr1 Zr 0.72842(3) 0.84689(3) 0.72967(2) 0.01214(10) Uani 1 1 d . . .
Zr2 Zr 0.73821(3) 0.78778(3) 0.52358(2) 0.01290(10) Uani 1 1 d . . .
Zr3 Zr 0.51703(3) 0.54053(3) 0.33173(2) 0.01251(10) Uani 1 1 d . . .
Zr4 Zr 0.38528(3) 0.39834(3) 0.44106(2) 0.01059(10) Uani 1 1 d . . .
O1 O 0.72992(19) 0.74539(17) 0.62606(16) 0.0114(6) Uani 1 1 d . . .
O2 O 0.63539(19) 0.64910(18) 0.45479(16) 0.0133(6) Uani 1 1 d . . .
O3 O 0.49268(19) 0.49501(17) 0.42361(15) 0.0111(6) Uani 1 1 d . . .
O4 O 0.3781(2) 0.29721(18) 0.29288(16) 0.0121(6) Uani 1 1 d . . .
O5 O 0.4538(2) 0.38431(19) 0.23408(17) 0.0188(7) Uani 1 1 d . . .
O6 O 0.3502(2) 0.13948(19) 0.17810(18) 0.0174(7) Uani 1 1 d D . .
H6O H 0.366(3) 0.094(2) 0.158(3) 0.021 Uiso 1 1 d D . .
C1 C 0.4121(3) 0.3076(3) 0.2353(3) 0.0151(10) Uani 1 1 d . . .
C2 C 0.4026(3) 0.2175(3) 0.1628(3) 0.0196(10) Uani 1 1 d . . .
C3 C 0.5146(3) 0.2272(3) 0.1803(3) 0.0298(12) Uani 1 1 d . . .
H3A H 0.5532 0.2329 0.2426 0.045 Uiso 1 1 calc R . .
H3B H 0.5519 0.2844 0.1757 0.045 Uiso 1 1 calc R . .
H3C H 0.5106 0.1703 0.1339 0.045 Uiso 1 1 calc R . .
C4 C 0.3366(4) 0.2018(3) 0.0649(3) 0.0306(12) Uani 1 1 d . . .
H4A H 0.3308 0.1427 0.0200 0.046 Uiso 1 1 calc R . .
H4B H 0.3709 0.2561 0.0550 0.046 Uiso 1 1 calc R . .
H4C H 0.2655 0.1963 0.0564 0.046 Uiso 1 1 calc R . .
O7 O 0.7520(2) 0.99238(19) 0.78845(17) 0.0197(7) Uani 1 1 d . . .
O8 O 0.8130(2) 1.1388(2) 0.79770(18) 0.0265(8) Uani 1 1 d . . .
O9 O 0.7692(2) 0.90992(18) 0.64225(16) 0.0145(6) Uani 1 1 d . . .
C5 C 0.7894(3) 1.0520(3) 0.7599(3) 0.0197(10) Uani 1 1 d . . .
C6 C 0.8056(3) 1.0124(3) 0.6733(3) 0.0174(10) Uani 1 1 d . . .
C7 C 0.7390(3) 1.0346(3) 0.6001(3) 0.0248(11) Uani 1 1 d . . .
H7A H 0.7522 1.0146 0.5459 0.037 Uiso 1 1 calc R . .
H7B H 0.7579 1.1036 0.6254 0.037 Uiso 1 1 calc R . .
H7C H 0.6636 1.0000 0.5814 0.037 Uiso 1 1 calc R . .
C8 C 0.9239(3) 1.0581(3) 0.7012(3) 0.0241(11) Uani 1 1 d . . .
H8A H 0.9633 1.0408 0.7479 0.036 Uiso 1 1 calc R . .
H8B H 0.9490 1.1280 0.7273 0.036 Uiso 1 1 calc R . .
H8C H 0.9354 1.0351 0.6464 0.036 Uiso 1 1 calc R . .
O10 O 0.7360(2) 0.7595(2) 0.38025(17) 0.0196(7) Uani 1 1 d . . .
O11 O 0.8276(2) 0.90267(19) 0.49470(18) 0.0214(7) Uani 1 1 d . . .
C9 C 0.7925(3) 0.8483(3) 0.4091(3) 0.0204(10) Uani 1 1 d . . .
C10 C 0.8132(4) 0.8868(3) 0.3456(3) 0.0280(12) Uani 1 1 d . . .
C11 C 0.8769(4) 0.9808(4) 0.3814(3) 0.0397(14) Uani 1 1 d . . .
H11A H 0.8898 1.0076 0.3416 0.048 Uiso 1 1 calc R . .
H11B H 0.9088 1.0200 0.4463 0.048 Uiso 1 1 calc R . .
C12 C 0.7609(5) 0.8211(4) 0.2475(3) 0.0544(17) Uani 1 1 d . . .
H12A H 0.7784 0.8557 0.2125 0.082 Uiso 1 1 calc R . .
H12B H 0.6838 0.7937 0.2252 0.082 Uiso 1 1 calc R . .
H12C H 0.7851 0.7695 0.2386 0.082 Uiso 1 1 calc R . .
O12 O 0.9345(2) 0.6988(2) 0.45473(19) 0.0295(8) Uani 1 1 d . . .
O13 O 0.8752(2) 0.7641(2) 0.55060(18) 0.0222(7) Uani 1 1 d . . .
C13 C 0.9467(3) 0.7443(3) 0.5337(3) 0.0198(10) Uani 1 1 d . . .
C14 C 1.0515(3) 0.7778(3) 0.6159(3) 0.0251(11) Uani 1 1 d . . .
C15 C 1.0564(4) 0.8054(3) 0.7006(3) 0.0389(14) Uani 1 1 d . . .
H15A H 1.1213 0.8251 0.7534 0.047 Uiso 1 1 calc R . .
H15B H 0.9950 0.8053 0.7079 0.047 Uiso 1 1 calc R . .
C16 C 1.1422(4) 0.7752(4) 0.5967(3) 0.0448(15) Uani 1 1 d . . .
H16A H 1.2060 0.7998 0.6554 0.067 Uiso 1 1 calc R . .
H16B H 1.1545 0.8150 0.5647 0.067 Uiso 1 1 calc R . .
H16C H 1.1260 0.7090 0.5573 0.067 Uiso 1 1 calc R . .
O14 O 0.6576(2) 0.5028(2) 0.17147(19) 0.0304(8) Uani 1 1 d . . .
O15 O 0.5480(2) 0.54471(19) 0.22060(17) 0.0186(7) Uani 1 1 d . . .
C17 C 0.5678(4) 0.4961(3) 0.1572(3) 0.0204(10) Uani 1 1 d . . .
C18 C 0.4755(4) 0.4318(3) 0.0624(3) 0.0259(11) Uani 1 1 d . . .
C19 C 0.4942(4) 0.3732(3) -0.0030(3) 0.0383(14) Uani 1 1 d . . .
H19A H 0.4382 0.3318 -0.0639 0.046 Uiso 1 1 calc R . .
H19B H 0.5631 0.3743 0.0129 0.046 Uiso 1 1 calc R . .
C20 C 0.3746(4) 0.4356(4) 0.0454(3) 0.0405(14) Uani 1 1 d . . .
H20A H 0.3240 0.3947 -0.0202 0.061 Uiso 1 1 calc R . .
H20B H 0.3827 0.5018 0.0608 0.061 Uiso 1 1 calc R . .
H20C H 0.3482 0.4130 0.0841 0.061 Uiso 1 1 calc R . .
O16 O 0.4296(2) 0.17943(19) 0.36864(17) 0.0170(7) Uani 1 1 d . . .
O17 O 0.5015(2) 0.33498(18) 0.46763(16) 0.0139(6) Uani 1 1 d . . .
C21 C 0.5063(3) 0.2555(3) 0.4380(2) 0.0121(9) Uani 1 1 d . . .
C22 C 0.6076(3) 0.2487(3) 0.4856(3) 0.0162(10) Uani 1 1 d . . .
C23 C 0.6915(3) 0.3289(3) 0.5577(3) 0.0319(13) Uani 1 1 d . . .
H23A H 0.7564 0.3257 0.5895 0.038 Uiso 1 1 calc R . .
H23B H 0.6852 0.3881 0.5763 0.038 Uiso 1 1 calc R . .
C24 C 0.6104(4) 0.1558(3) 0.4528(3) 0.0319(12) Uani 1 1 d . . .
H24A H 0.5935 0.1323 0.3870 0.048 Uiso 1 1 calc R . .
H24B H 0.5581 0.1108 0.4606 0.048 Uiso 1 1 calc R . .
H24C H 0.6815 0.1614 0.4887 0.048 Uiso 1 1 calc R . .
O18 O 0.6016(2) 0.80724(19) 0.44969(17) 0.0162(7) Uani 1 1 d . . .
O19 O 0.4897(2) 0.66516(19) 0.32551(17) 0.0174(7) Uani 1 1 d . . .
C25 C 0.5204(3) 0.7538(3) 0.3705(3) 0.0168(10) Uani 1 1 d . . .
C26 C 0.4562(3) 0.7997(3) 0.3282(3) 0.0257(11) Uani 1 1 d . . .
C27 C 0.4861(4) 0.8967(3) 0.3737(3) 0.0409(14) Uani 1 1 d . . .
H27A H 0.4439 0.9259 0.3477 0.049 Uiso 1 1 calc R . .
H27B H 0.5489 0.9345 0.4312 0.049 Uiso 1 1 calc R . .
C28 C 0.3635(4) 0.7379(4) 0.2421(4) 0.072(2) Uani 1 1 d . . .
H28A H 0.3199 0.7726 0.2271 0.108 Uiso 1 1 calc R . .
H28B H 0.3225 0.6823 0.2469 0.108 Uiso 1 1 calc R . .
H28C H 0.3842 0.7162 0.1929 0.108 Uiso 1 1 calc R . .
O20 O 0.3474(2) 0.49409(19) 0.26603(17) 0.0192(7) Uani 1 1 d . . .
O21 O 0.2713(2) 0.40738(18) 0.32538(16) 0.0152(7) Uani 1 1 d . . .
C29 C 0.2674(3) 0.4429(3) 0.2688(3) 0.0172(10) Uani 1 1 d . . .
C30 C 0.1595(3) 0.4239(3) 0.2005(3) 0.0201(10) Uani 1 1 d . . .
C31 C 0.1515(4) 0.4544(3) 0.1337(3) 0.0389(14) Uani 1 1 d . . .
H31A H 0.0837 0.4425 0.0894 0.047 Uiso 1 1 calc R . .
H31B H 0.2138 0.4878 0.1312 0.047 Uiso 1 1 calc R . .
C32 C 0.0691(3) 0.3723(3) 0.2101(3) 0.0313(12) Uani 1 1 d . . .
H32A H 0.0034 0.3647 0.1620 0.047 Uiso 1 1 calc R . .
H32B H 0.0763 0.4085 0.2716 0.047 Uiso 1 1 calc R . .
H32C H 0.0667 0.3091 0.2032 0.047 Uiso 1 1 calc R . .
O22 O 0.6507(2) 0.49542(19) 0.36016(17) 0.0174(7) Uani 1 1 d . . .
O23 O 0.7059(2) 0.52994(18) 0.51107(17) 0.0156(7) Uani 1 1 d . . .
C33 C 0.7132(3) 0.5016(3) 0.4358(3) 0.0170(10) Uani 1 1 d . . .
C34 C 0.8020(3) 0.4725(3) 0.4381(3) 0.0204(10) Uani 1 1 d . . .
C35 C 0.8044(4) 0.4294(3) 0.3569(3) 0.0411(15) Uani 1 1 d . . .
H35A H 0.8609 0.4113 0.3571 0.049 Uiso 1 1 calc R . .
H35B H 0.7495 0.4173 0.2998 0.049 Uiso 1 1 calc R . .
C36 C 0.8821(3) 0.4940(3) 0.5288(3) 0.0303(12) Uani 1 1 d . . .
H36A H 0.9299 0.4635 0.5208 0.045 Uiso 1 1 calc R . .
H36B H 0.8473 0.4694 0.5620 0.045 Uiso 1 1 calc R . .
H36C H 0.9231 0.5635 0.5646 0.045 Uiso 1 1 calc R . .
O24 O 0.8221(2) 0.8177(2) 0.84305(17) 0.0208(7) Uani 1 1 d . . .
O25 O 0.9090(2) 0.9176(2) 0.80563(18) 0.0232(7) Uani 1 1 d . . .
C37 C 0.9109(3) 0.8772(3) 0.8587(3) 0.0174(10) Uani 1 1 d . . .
C38 C 1.0109(3) 0.8963(3) 0.9368(3) 0.0204(11) Uani 1 1 d . . .
C39 C 1.1040(4) 0.9560(3) 0.9472(3) 0.0342(13) Uani 1 1 d . . .
H39A H 1.1693 0.9712 0.9973 0.041 Uiso 1 1 calc R . .
H39B H 1.1037 0.9824 0.9043 0.041 Uiso 1 1 calc R . .
C40 C 1.0009(4) 0.8516(3) 0.9973(3) 0.0340(13) Uani 1 1 d . . .
H40A H 1.0717 0.8665 1.0436 0.051 Uiso 1 1 calc R . .
H40B H 0.9619 0.7820 0.9603 0.051 Uiso 1 1 calc R . .
H40C H 0.9622 0.8760 1.0289 0.051 Uiso 1 1 calc R . .
O26 O 0.8893(3) 0.6787(3) 0.2536(2) 0.0575(12) Uani 1 1 d . . .
O27 O 1.0374(3) 0.6779(3) 0.3482(2) 0.0468(10) Uani 1 1 d D . .
H27O H 1.004(3) 0.681(4) 0.379(3) 0.056 Uiso 1 1 d D . .
C41 C 0.9729(5) 0.6722(3) 0.2683(3) 0.0364(13) Uani 1 1 d . . .
C42 C 1.0131(4) 0.6652(4) 0.1995(3) 0.0383(13) Uani 1 1 d . . .
C43 C 1.0955(5) 0.6497(4) 0.2107(4) 0.068(2) Uani 1 1 d . . .
H43A H 1.1320 0.6424 0.2642 0.082 Uiso 1 1 calc R . .
H43B H 1.1208 0.6453 0.1656 0.082 Uiso 1 1 calc R . .
C44 C 0.9489(4) 0.6740(4) 0.1147(3) 0.0541(17) Uani 1 1 d . . .
H44A H 0.9820 0.6673 0.0731 0.081 Uiso 1 1 calc R . .
H44B H 0.9463 0.7369 0.1338 0.081 Uiso 1 1 calc R . .
H44C H 0.8765 0.6235 0.0822 0.081 Uiso 1 1 calc R . .
O28 O 0.3946(3) 0.9971(2) 0.1098(2) 0.0367(9) Uani 1 1 d D . .
H28 H 0.339(3) 0.947(2) 0.078(3) 0.055 Uiso 1 1 d D . .
C45 C 0.4645(4) 0.9884(4) 0.1864(4) 0.0490(16) Uani 1 1 d . . .
H45A H 0.4265 0.9717 0.2214 0.059 Uiso 1 1 calc R . .
H45B H 0.5261 1.0510 0.2288 0.059 Uiso 1 1 calc R . .
C46 C 0.5047(5) 0.9117(4) 0.1546(4) 0.0580(17) Uani 1 1 d . . .
H46A H 0.5589 0.9142 0.2100 0.070 Uiso 1 1 calc R . .
H46B H 0.4448 0.8477 0.1223 0.070 Uiso 1 1 calc R . .
C47 C 0.5523(4) 0.9233(4) 0.0907(4) 0.0614(18) Uani 1 1 d . . .
H47A H 0.5677 0.8672 0.0671 0.074 Uiso 1 1 calc R . .
H47B H 0.4992 0.9239 0.0367 0.074 Uiso 1 1 calc R . .
C48 C 0.6524(5) 1.0127(4) 0.1357(4) 0.079(2) Uani 1 1 d . . .
H48A H 0.6369 1.0690 0.1553 0.119 Uiso 1 1 calc R . .
H48B H 0.6806 1.0141 0.0912 0.119 Uiso 1 1 calc R . .
H48C H 0.7050 1.0136 0.1901 0.119 Uiso 1 1 calc R . .
O29 O 0.7679(3) 0.1776(3) -0.0031(3) 0.0361(14) Uani 0.810(7) 1 d P A 1
O30 O 0.8320(4) 0.2743(3) -0.0602(3) 0.0312(13) Uani 0.810(7) 1 d PD A 1
H30 H 0.820(5) 0.220(2) -0.097(3) 0.047 Uiso 0.810(7) 1 d PD A 1
C49 C 0.7938(7) 0.2570(7) -0.0053(4) 0.024(2) Uani 0.810(7) 1 d P A 1
C50 C 0.7808(9) 0.3359(7) 0.0547(7) 0.028(2) Uani 0.810(7) 1 d P A 1
C51 C 0.8006(5) 0.4193(4) 0.0461(4) 0.0406(19) Uani 0.810(7) 1 d P A 1
H51A H 0.7894 0.4694 0.0832 0.049 Uiso 0.810(7) 1 calc PR A 1
H51B H 0.8255 0.4275 0.0029 0.049 Uiso 0.810(7) 1 calc PR A 1
C52 C 0.7429(6) 0.3191(6) 0.1190(5) 0.057(2) Uani 0.810(7) 1 d P A 1
H52A H 0.7245 0.3713 0.1461 0.086 Uiso 0.810(7) 1 calc PR A 1
H52B H 0.7986 0.3165 0.1685 0.086 Uiso 0.810(7) 1 calc PR A 1
H52C H 0.6798 0.2581 0.0859 0.086 Uiso 0.810(7) 1 calc PR A 1
O29B O 0.7653(13) 0.1882(13) -0.0627(13) 0.024(5) Uiso 0.190(7) 1 d PD A 2
H29B H 0.742(17) 0.150(13) -0.119(5) 0.037 Uiso 0.190(7) 1 d PD A 2
O30B O 0.8623(15) 0.3418(16) -0.0273(13) 0.037(6) Uiso 0.190(7) 1 d PD A 2
C49B C 0.806(6) 0.2785(17) -0.012(4) 0.11(3) Uiso 0.190(7) 1 d PD A 2
C50B C 0.784(5) 0.318(2) 0.066(3) 0.033(17) Uiso 0.190(7) 1 d PD A 2
C51B C 0.815(3) 0.420(2) 0.115(2) 0.066(11) Uiso 0.190(7) 1 d PD A 2
H51C H 0.8066 0.4435 0.1697 0.080 Uiso 0.190(7) 1 calc PR A 2
H51D H 0.8430 0.4623 0.0929 0.080 Uiso 0.190(7) 1 calc PR A 2
C52B C 0.740(3) 0.248(2) 0.095(2) 0.054(10) Uiso 0.190(7) 1 d PD A 2
H52D H 0.6775 0.1933 0.0416 0.082 Uiso 0.190(7) 1 calc PR A 2
H52E H 0.7202 0.2775 0.1424 0.082 Uiso 0.190(7) 1 calc PR A 2
H52F H 0.7938 0.2256 0.1213 0.082 Uiso 0.190(7) 1 calc PR A 2

loop_
_atom_site_aniso_label
_atom_site_aniso_U_11
_atom_site_aniso_U_22
_atom_site_aniso_U_33
_atom_site_aniso_U_23
_atom_site_aniso_U_13
_atom_site_aniso_U_12
Ag1 0.0242(2) 0.0270(2) 0.02294(19) 0.00053(17) 0.01244(17) 0.00350(18)
Zr1 0.0111(2) 0.0107(2) 0.0098(2) 0.00111(17) 0.00372(18) 0.00312(18)
Zr2 0.0126(2) 0.0111(2) 0.0111(2) 0.00219(18) 0.00517(18) 0.00305(19)
Zr3 0.0131(2) 0.0110(2) 0.0090(2) 0.00200(17) 0.00380(18) 0.00320(19)
Zr4 0.0088(2) 0.0101(2) 0.00921(19) 0.00163(17) 0.00310(17) 0.00325(18)
O1 0.0056(14) 0.0099(15) 0.0130(14) 0.0014(12) 0.0030(12) 0.0013(12)
O2 0.0114(15) 0.0113(15) 0.0110(13) 0.0006(12) 0.0031(12) 0.0039(13)
O3 0.0093(15) 0.0108(15) 0.0070(13) 0.0008(12) 0.0000(12) 0.0041(12)
O4 0.0108(15) 0.0092(15) 0.0089(13) -0.0008(12) 0.0025(12) 0.0021(12)
O5 0.0273(18) 0.0077(16) 0.0155(15) 0.0016(13) 0.0113(14) 0.0011(14)
O6 0.0242(17) 0.0088(16) 0.0219(16) 0.0043(14) 0.0157(14) 0.0070(14)
C1 0.011(2) 0.018(3) 0.011(2) 0.0030(19) 0.0034(19) 0.005(2)
C2 0.024(3) 0.011(2) 0.023(2) 0.004(2) 0.016(2) 0.002(2)
C3 0.028(3) 0.020(3) 0.043(3) 0.007(2) 0.025(2) 0.008(2)
C4 0.043(3) 0.023(3) 0.017(2) 0.005(2) 0.016(2) 0.004(2)
O7 0.0247(18) 0.0120(16) 0.0176(15) 0.0033(13) 0.0095(14) 0.0049(14)
O8 0.042(2) 0.0122(17) 0.0203(16) 0.0029(14) 0.0136(15) 0.0103(16)
O9 0.0177(16) 0.0094(15) 0.0160(14) 0.0036(12) 0.0088(13) 0.0055(13)
C5 0.017(3) 0.018(3) 0.016(2) 0.004(2) 0.004(2) 0.004(2)
C6 0.029(3) 0.009(2) 0.015(2) 0.0047(19) 0.011(2) 0.007(2)
C7 0.034(3) 0.018(3) 0.018(2) 0.004(2) 0.010(2) 0.011(2)
C8 0.028(3) 0.018(3) 0.019(2) 0.004(2) 0.011(2) 0.005(2)
O10 0.0218(17) 0.0164(17) 0.0163(15) 0.0048(13) 0.0099(14) 0.0034(14)
O11 0.0232(17) 0.0165(17) 0.0185(16) 0.0042(14) 0.0109(14) 0.0023(14)
C9 0.018(3) 0.025(3) 0.019(2) 0.009(2) 0.010(2) 0.008(2)
C10 0.034(3) 0.032(3) 0.023(3) 0.015(2) 0.016(2) 0.014(3)
C11 0.054(4) 0.034(3) 0.038(3) 0.025(3) 0.027(3) 0.009(3)
C12 0.092(5) 0.046(4) 0.031(3) 0.020(3) 0.036(3) 0.024(3)
O12 0.0239(18) 0.036(2) 0.0218(17) 0.0034(15) 0.0124(15) 0.0107(16)
O13 0.0164(17) 0.0294(19) 0.0219(16) 0.0097(14) 0.0119(14) 0.0091(15)
C13 0.018(3) 0.019(3) 0.025(2) 0.012(2) 0.012(2) 0.006(2)
C14 0.017(3) 0.023(3) 0.032(3) 0.011(2) 0.009(2) 0.008(2)
C15 0.028(3) 0.054(4) 0.029(3) 0.016(3) 0.008(2) 0.016(3)
C16 0.025(3) 0.057(4) 0.043(3) 0.009(3) 0.010(3) 0.026(3)
O14 0.0253(19) 0.031(2) 0.0230(17) 0.0011(15) 0.0113(15) 0.0080(16)
O15 0.0242(17) 0.0161(17) 0.0151(15) 0.0063(13) 0.0107(14) 0.0063(14)
C17 0.027(3) 0.017(3) 0.016(2) 0.008(2) 0.011(2) 0.007(2)
C18 0.039(3) 0.020(3) 0.016(2) 0.009(2) 0.014(2) 0.007(2)
C19 0.044(3) 0.035(3) 0.017(2) 0.004(2) 0.010(2) 0.003(3)
C20 0.041(3) 0.042(3) 0.025(3) 0.016(3) 0.005(3) 0.008(3)
O16 0.0135(16) 0.0149(16) 0.0165(15) 0.0030(13) 0.0042(13) 0.0053(14)
O17 0.0154(16) 0.0101(16) 0.0140(14) 0.0013(12) 0.0072(13) 0.0064(13)
C21 0.009(2) 0.018(3) 0.008(2) 0.006(2) 0.0039(19) 0.005(2)
C22 0.022(3) 0.015(2) 0.017(2) 0.008(2) 0.010(2) 0.012(2)
C23 0.020(3) 0.027(3) 0.033(3) 0.008(2) -0.003(2) 0.012(2)
C24 0.023(3) 0.037(3) 0.033(3) 0.013(2) 0.009(2) 0.018(2)
O18 0.0165(16) 0.0132(16) 0.0134(15) 0.0034(13) 0.0035(13) 0.0057(14)
O19 0.0174(16) 0.0145(17) 0.0152(15) 0.0035(13) 0.0037(13) 0.0078(14)
C25 0.017(2) 0.021(3) 0.018(2) 0.010(2) 0.013(2) 0.007(2)
C26 0.022(3) 0.025(3) 0.026(3) 0.011(2) 0.004(2) 0.012(2)
C27 0.050(4) 0.036(3) 0.043(3) 0.023(3) 0.014(3) 0.029(3)
C28 0.057(4) 0.055(4) 0.069(4) 0.028(4) -0.013(4) 0.028(4)
O20 0.0139(16) 0.0201(17) 0.0150(15) 0.0067(13) 0.0019(13) 0.0022(14)
O21 0.0146(16) 0.0155(16) 0.0099(14) 0.0030(13) 0.0032(13) 0.0044(13)
C29 0.017(3) 0.015(2) 0.010(2) -0.0024(19) 0.004(2) 0.006(2)
C30 0.018(3) 0.018(3) 0.014(2) 0.002(2) 0.002(2) 0.008(2)
C31 0.025(3) 0.051(4) 0.030(3) 0.024(3) 0.001(2) 0.009(3)
C32 0.016(3) 0.041(3) 0.027(3) 0.010(2) 0.003(2) 0.012(2)
O22 0.0198(17) 0.0172(17) 0.0128(15) 0.0030(13) 0.0077(14) 0.0081(14)
O23 0.0140(16) 0.0178(16) 0.0139(14) 0.0045(13) 0.0074(13) 0.0065(13)
C33 0.015(2) 0.011(2) 0.018(2) 0.003(2) 0.005(2) 0.004(2)
C34 0.014(2) 0.019(3) 0.026(2) 0.005(2) 0.012(2) 0.006(2)
C35 0.032(3) 0.056(4) 0.030(3) 0.007(3) 0.009(2) 0.031(3)
C36 0.023(3) 0.037(3) 0.036(3) 0.015(2) 0.014(2) 0.019(2)
O24 0.0138(17) 0.0256(18) 0.0156(15) 0.0073(14) 0.0034(13) 0.0041(15)
O25 0.0154(17) 0.0249(18) 0.0221(16) 0.0118(15) 0.0042(14) 0.0021(14)
C37 0.017(3) 0.014(2) 0.014(2) -0.001(2) 0.006(2) 0.007(2)
C38 0.015(3) 0.022(3) 0.015(2) 0.003(2) 0.000(2) 0.009(2)
C39 0.024(3) 0.032(3) 0.025(3) 0.004(2) -0.003(2) 0.009(3)
C40 0.031(3) 0.033(3) 0.025(3) 0.005(2) 0.003(2) 0.016(3)
O26 0.037(2) 0.096(3) 0.052(2) 0.041(2) 0.026(2) 0.027(2)
O27 0.050(2) 0.076(3) 0.043(2) 0.034(2) 0.034(2) 0.040(2)
C41 0.049(4) 0.031(3) 0.031(3) 0.009(3) 0.025(3) 0.015(3)
C42 0.041(3) 0.034(3) 0.043(3) 0.013(3) 0.025(3) 0.015(3)
C43 0.087(5) 0.103(6) 0.067(4) 0.056(4) 0.059(4) 0.061(5)
C44 0.057(4) 0.045(4) 0.043(3) 0.014(3) 0.020(3) 0.008(3)
O28 0.035(2) 0.027(2) 0.046(2) 0.0084(18) 0.0217(19) 0.0143(17)
C45 0.051(4) 0.044(4) 0.051(3) 0.017(3) 0.016(3) 0.033(3)
C46 0.068(4) 0.062(4) 0.058(4) 0.021(3) 0.036(3) 0.043(4)
C47 0.045(4) 0.070(5) 0.063(4) 0.013(4) 0.031(3) 0.027(4)
C48 0.063(5) 0.062(5) 0.100(5) 0.015(4) 0.049(4) 0.020(4)
O29 0.047(3) 0.020(3) 0.043(3) 0.012(2) 0.024(2) 0.014(2)
O30 0.044(3) 0.025(3) 0.025(3) 0.008(2) 0.016(2) 0.019(2)
C49 0.013(4) 0.037(4) 0.008(3) -0.002(4) -0.002(3) 0.016(3)
C50 0.027(5) 0.031(5) 0.016(4) 0.001(4) 0.006(3) 0.016(5)
C51 0.059(5) 0.024(4) 0.039(4) 0.007(3) 0.026(4) 0.021(4)
C52 0.083(6) 0.061(6) 0.055(5) 0.028(4) 0.049(4) 0.040(5)

loop_
_atom_type_symbol
_atom_type_description
_atom_type_scat_dispersion_real
_atom_type_scat_dispersion_imag
_atom_type_scat_source
Ag Ag -0.8971 1.1015 'International Tables Vol C Tables 4.2.6.8 and 6.1.1.4'
Zr Zr -2.9673 0.5597 'International Tables Vol C Tables 4.2.6.8 and 6.1.1.4'
O O 0.0106 0.0060 'International Tables Vol C Tables 4.2.6.8 and 6.1.1.4'
C C 0.0033 0.0016 'International Tables Vol C Tables 4.2.6.8 and 6.1.1.4'
H H 0.0000 0.0000 'International Tables Vol C Tables 4.2.6.8 and 6.1.1.4'

loop_
_geom_angle_atom_site_label_1
_geom_angle_atom_site_label_2
_geom_angle_atom_site_label_3
_geom_angle
_geom_angle_site_symmetry_1
_geom_angle_site_symmetry_3
O14 Ag1 O12 152.84(11) . .
O14 Ag1 O10 119.54(10) . .
O12 Ag1 O10 87.19(10) . .
O14 Ag1 O26 87.33(12) . .
O12 Ag1 O26 81.89(11) . .
O10 Ag1 O26 102.08(12) . .
O1 Zr1 O7 144.52(11) . .
O1 Zr1 O16 88.24(10) . 2_666
O7 Zr1 O16 85.70(10) . 2_666
O1 Zr1 O9 71.60(10) . .
O7 Zr1 O9 72.92(10) . .
O16 Zr1 O9 79.49(10) 2_666 .
O1 Zr1 O24 96.02(10) . .
O7 Zr1 O24 107.99(10) . .
O16 Zr1 O24 146.66(11) 2_666 .
O9 Zr1 O24 133.19(10) . .
O1 Zr1 O6 140.01(10) . 2_666
O7 Zr1 O6 72.85(10) . 2_666
O16 Zr1 O6 79.81(10) 2_666 2_666
O9 Zr1 O6 140.97(10) . 2_666
O24 Zr1 O6 75.79(10) . 2_666
O1 Zr1 O4 72.12(10) . 2_666
O7 Zr1 O4 138.92(10) . 2_666
O16 Zr1 O4 75.87(10) 2_666 2_666
O9 Zr1 O4 136.30(9) . 2_666
O24 Zr1 O4 74.11(10) . 2_666
O6 Zr1 O4 67.98(9) 2_666 2_666
O1 Zr1 O25 91.17(10) . .
O7 Zr1 O25 80.74(11) . .
O16 Zr1 O25 155.69(11) 2_666 .
O9 Zr1 O25 77.28(10) . .
O24 Zr1 O25 57.53(11) . .
O6 Zr1 O25 114.73(10) 2_666 .
O4 Zr1 O25 126.87(10) 2_666 .
O1 Zr1 C37 95.30(11) . .
O7 Zr1 C37 93.72(12) . .
O16 Zr1 C37 174.59(12) 2_666 .
O9 Zr1 C37 105.50(13) . .
O24 Zr1 C37 28.92(12) . .
O6 Zr1 C37 94.87(12) 2_666 .
O4 Zr1 C37 101.30(12) 2_666 .
O25 Zr1 C37 28.66(11) . .
O1 Zr1 Zr2 34.64(8) . .
O7 Zr1 Zr2 110.31(8) . .
O16 Zr1 Zr2 76.38(7) 2_666 .
O9 Zr1 Zr2 37.94(6) . .
O24 Zr1 Zr2 123.27(7) . .
O6 Zr1 Zr2 155.58(7) 2_666 .
O4 Zr1 Zr2 100.65(6) 2_666 .
O25 Zr1 Zr2 89.49(7) . .
C37 Zr1 Zr2 108.82(9) . .
O1 Zr1 Zr4 30.26(7) . 2_666
O7 Zr1 Zr4 158.60(7) . 2_666
O16 Zr1 Zr4 74.31(7) 2_666 2_666
O9 Zr1 Zr4 95.54(6) . 2_666
O24 Zr1 Zr4 93.09(7) . 2_666
O6 Zr1 Zr4 110.10(7) 2_666 2_666
O4 Zr1 Zr4 43.19(6) 2_666 2_666
O25 Zr1 Zr4 114.93(7) . 2_666
C37 Zr1 Zr4 106.90(9) . 2_666
Zr2 Zr1 Zr4 58.046(12) . 2_666
O2 Zr2 O13 96.40(11) . .
O2 Zr2 O1 74.61(10) . .
O13 Zr2 O1 85.74(10) . .
O2 Zr2 O18 82.77(10) . .
O13 Zr2 O18 158.76(10) . .
O1 Zr2 O18 114.19(10) . .
O2 Zr2 O9 135.52(10) . .
O13 Zr2 O9 108.34(10) . .
O1 Zr2 O9 71.17(10) . .
O18 Zr2 O9 86.11(10) . .
O2 Zr2 O11 138.91(10) . .
O13 Zr2 O11 82.06(11) . .
O1 Zr2 O11 145.30(10) . .
O18 Zr2 O11 84.74(10) . .
O9 Zr2 O11 82.07(10) . .
O2 Zr2 O10 82.30(10) . .
O13 Zr2 O10 82.15(10) . .
O1 Zr2 O10 152.50(10) . .
O18 Zr2 O10 76.70(10) . .
O9 Zr2 O10 136.19(10) . .
O11 Zr2 O10 56.72(9) . .
O2 Zr2 C9 110.62(12) . .
O13 Zr2 C9 82.65(12) . .
O1 Zr2 C9 167.71(11) . .
O18 Zr2 C9 77.87(12) . .
O9 Zr2 C9 108.79(12) . .
O11 Zr2 C9 28.29(11) . .
O10 Zr2 C9 28.52(10) . .
O2 Zr2 Zr1 100.43(7) . .
O13 Zr2 Zr1 103.41(7) . .
O1 Zr2 Zr1 33.27(7) . .
O18 Zr2 Zr1 97.58(7) . .
O9 Zr2 Zr1 38.86(7) . .
O11 Zr2 Zr1 119.98(7) . .
O10 Zr2 Zr1 173.39(7) . .
C9 Zr2 Zr1 147.57(10) . .
O2 Zr2 Zr4 38.31(7) . 2_666
O13 Zr2 Zr4 93.37(8) . 2_666
O1 Zr2 Zr4 36.41(7) . 2_666
O18 Zr2 Zr4 98.73(8) . 2_666
O9 Zr2 Zr4 102.33(7) . 2_666
O11 Zr2 Zr4 174.51(7) . 2_666
O10 Zr2 Zr4 119.79(7) . 2_666
C9 Zr2 Zr4 148.29(9) . 2_666
Zr1 Zr2 Zr4 63.959(13) . 2_666
O3 Zr3 O2 78.07(10) . .
O3 Zr3 O15 160.72(10) . .
O2 Zr3 O15 111.03(10) . .
O3 Zr3 O20 84.59(10) . .
O2 Zr3 O20 132.80(10) . .
O15 Zr3 O20 99.59(10) . .
O3 Zr3 O19 119.76(10) . .
O2 Zr3 O19 77.59(10) . .
O15 Zr3 O19 79.33(10) . .
O20 Zr3 O19 73.76(10) . .
O3 Zr3 O22 84.94(10) . .
O2 Zr3 O22 75.74(10) . .
O15 Zr3 O22 81.18(10) . .
O20 Zr3 O22 146.07(10) . .
O19 Zr3 O22 138.41(10) . .
O3 Zr3 O5 86.38(10) . .
O2 Zr3 O5 144.68(10) . .
O15 Zr3 O5 76.57(10) . .
O20 Zr3 O5 75.78(10) . .
O19 Zr3 O5 136.96(10) . .
O22 Zr3 O5 71.42(10) . .
O3 Zr3 Zr4 38.01(7) . 2_666
O2 Zr3 Zr4 40.07(8) . 2_666
O15 Zr3 Zr4 147.48(7) . 2_666
O20 Zr3 Zr4 111.98(7) . 2_666
O19 Zr3 Zr4 101.61(7) . 2_666
O22 Zr3 Zr4 76.99(6) . 2_666
O5 Zr3 Zr4 117.74(7) . 2_666
O3 Zr4 O1 142.40(9) . 2_666
O3 Zr4 O3 72.20(11) . 2_666
O1 Zr4 O3 140.34(10) 2_666 2_666
O3 Zr4 O23 107.08(10) . 2_666
O1 Zr4 O23 98.87(9) 2_666 2_666
O3 Zr4 O23 80.00(9) 2_666 2_666
O3 Zr4 O21 81.85(10) . .
O1 Zr4 O21 81.94(10) 2_666 .
O3 Zr4 O21 132.28(10) 2_666 .
O23 Zr4 O21 70.17(9) 2_666 .
O3 Zr4 O17 86.19(10) . .
O1 Zr4 O17 84.65(10) 2_666 .
O3 Zr4 O17 78.51(9) 2_666 .
O23 Zr4 O17 149.79(9) 2_666 .
O21 Zr4 O17 139.70(9) . .
O3 Zr4 O2 142.57(9) . 2_666
O1 Zr4 O2 69.89(9) 2_666 2_666
O3 Zr4 O2 71.57(9) 2_666 2_666
O23 Zr4 O2 75.39(10) 2_666 2_666
O21 Zr4 O2 130.92(10) . 2_666
O17 Zr4 O2 77.81(9) . 2_666
O3 Zr4 O4 77.04(9) . .
O1 Zr4 O4 65.62(9) 2_666 .
O3 Zr4 O4 136.33(9) 2_666 .
O23 Zr4 O4 139.53(9) 2_666 .
O21 Zr4 O4 70.70(9) . .
O17 Zr4 O4 69.13(9) . .
O2 Zr4 O4 125.94(9) 2_666 .
O3 Zr4 Zr3 107.11(6) . 2_666
O1 Zr4 Zr3 105.83(7) 2_666 2_666
O3 Zr4 Zr3 35.27(7) 2_666 2_666
O23 Zr4 Zr3 74.19(7) 2_666 2_666
O21 Zr4 Zr3 144.30(7) . 2_666
O17 Zr4 Zr3 75.99(6) . 2_666
O2 Zr4 Zr3 36.30(6) 2_666 2_666
O4 Zr4 Zr3 144.57(6) . 2_666
O3 Zr4 Zr2 163.36(7) . 2_666
O1 Zr4 Zr2 35.69(7) 2_666 2_666
O3 Zr4 Zr2 105.04(7) 2_666 2_666
O23 Zr4 Zr2 88.22(7) 2_666 2_666
O21 Zr4 Zr2 110.19(7) . 2_666
O17 Zr4 Zr2 77.21(7) . 2_666
O2 Zr4 Zr2 34.30(6) 2_666 2_666
O4 Zr4 Zr2 95.73(6) . 2_666
Zr3 Zr4 Zr2 70.162(14) 2_666 2_666
O3 Zr4 Zr4 36.86(6) . 2_666
O1 Zr4 Zr4 165.10(7) 2_666 2_666
O3 Zr4 Zr4 35.34(7) 2_666 2_666
O23 Zr4 Zr4 93.95(7) 2_666 2_666
O21 Zr4 Zr4 109.74(7) . 2_666
O17 Zr4 Zr4 80.45(7) . 2_666
O2 Zr4 Zr4 106.45(6) 2_666 2_666
O4 Zr4 Zr4 108.63(6) . 2_666
Zr3 Zr4 Zr4 70.393(14) 2_666 2_666
Zr2 Zr4 Zr4 138.21(2) 2_666 2_666
O3 Zr4 Zr1 115.06(6) . 2_666
O1 Zr4 Zr1 28.56(6) 2_666 2_666
O3 Zr4 Zr1 146.15(7) 2_666 2_666
O23 Zr4 Zr1 124.21(7) 2_666 2_666
O21 Zr4 Zr1 81.14(7) . 2_666
O17 Zr4 Zr1 69.47(6) . 2_666
O2 Zr4 Zr1 90.75(6) 2_666 2_666
O4 Zr4 Zr1 38.25(6) . 2_666
Zr3 Zr4 Zr1 122.116(16) 2_666 2_666
Zr2 Zr4 Zr1 57.994(13) 2_666 2_666
Zr4 Zr4 Zr1 141.314(19) 2_666 2_666
Zr1 O1 Zr2 112.09(12) . .
Zr1 O1 Zr4 121.18(12) . 2_666
Zr2 O1 Zr4 107.91(10) . 2_666
Zr2 O2 Zr3 146.79(14) . .
Zr2 O2 Zr4 107.38(10) . 2_666
Zr3 O2 Zr4 103.63(11) . 2_666
Zr3 O3 Zr4 144.50(12) . .
Zr3 O3 Zr4 106.72(11) . 2_666
Zr4 O3 Zr4 107.80(11) . 2_666
C1 O4 Zr1 122.5(2) . 2_666
C1 O4 Zr4 138.8(3) . .
Zr1 O4 Zr4 98.56(10) 2_666 .
C1 O5 Zr3 135.2(3) . .
C2 O6 Zr1 123.5(2) . 2_666
O5 C1 O4 125.8(4) . .
O5 C1 C2 117.2(4) . .
O4 C1 C2 117.0(4) . .
O6 C2 C4 109.3(3) . .
O6 C2 C1 106.0(3) . .
C4 C2 C1 111.5(4) . .
O6 C2 C3 110.2(4) . .
C4 C2 C3 111.8(4) . .
C1 C2 C3 107.9(3) . .
C5 O7 Zr1 122.2(3) . .
C6 O9 Zr2 137.5(2) . .
C6 O9 Zr1 119.3(2) . .
Zr2 O9 Zr1 103.19(11) . .
O8 C5 O7 124.0(4) . .
O8 C5 C6 118.4(4) . .
O7 C5 C6 117.6(4) . .
O9 C6 C7 110.6(3) . .
O9 C6 C8 110.2(3) . .
C7 C6 C8 112.7(4) . .
O9 C6 C5 106.8(3) . .
C7 C6 C5 107.9(3) . .
C8 C6 C5 108.4(3) . .
C9 O10 Zr2 91.3(2) . .
C9 O10 Ag1 129.1(3) . .
Zr2 O10 Ag1 113.01(12) . .
C9 O11 Zr2 94.7(3) . .
O11 C9 O10 117.0(4) . .
O11 C9 C10 121.3(4) . .
O10 C9 C10 121.7(4) . .
O11 C9 Zr2 57.1(2) . .
O10 C9 Zr2 60.2(2) . .
C10 C9 Zr2 173.1(3) . .
C11 C10 C12 124.2(5) . .
C11 C10 C9 118.5(4) . .
C12 C10 C9 117.3(4) . .
C13 O12 Ag1 125.2(3) . .
C13 O13 Zr2 157.1(3) . .
O12 C13 O13 124.1(4) . .
O12 C13 C14 119.0(4) . .
O13 C13 C14 117.0(4) . .
C15 C14 C16 124.4(4) . .
C15 C14 C13 118.5(4) . .
C16 C14 C13 117.1(4) . .
C17 O14 Ag1 107.6(2) . .
C17 O15 Zr3 141.3(3) . .
O14 C17 O15 122.6(4) . .
O14 C17 C18 120.3(4) . .
O15 C17 C18 117.1(4) . .
C19 C18 C20 124.3(4) . .
C19 C18 C17 117.3(4) . .
C20 C18 C17 118.4(4) . .
C21 O16 Zr1 132.0(2) . 2_666
C21 O17 Zr4 139.5(2) . .
O17 C21 O16 124.2(4) . .
O17 C21 C22 118.4(3) . .
O16 C21 C22 117.4(3) . .
C23 C22 C24 123.6(4) . .
C23 C22 C21 118.8(4) . .
C24 C22 C21 117.6(4) . .
C25 O18 Zr2 132.2(3) . .
C25 O19 Zr3 143.9(3) . .
O19 C25 O18 125.4(4) . .
O19 C25 C26 117.0(4) . .
O18 C25 C26 117.5(4) . .
C27 C26 C28 123.6(5) . .
C27 C26 C25 119.9(4) . .
C28 C26 C25 116.5(4) . .
C29 O20 Zr3 138.1(3) . .
C29 O21 Zr4 141.3(3) . .
O21 C29 O20 125.0(4) . .
O21 C29 C30 117.0(4) . .
O20 C29 C30 118.0(4) . .
C31 C30 C32 124.1(4) . .
C31 C30 C29 118.7(4) . .
C32 C30 C29 117.1(4) . .
C33 O22 Zr3 128.7(2) . .
C33 O23 Zr4 134.4(3) . 2_666
O22 C33 O23 124.9(4) . .
O22 C33 C34 118.3(4) . .
O23 C33 C34 116.8(4) . .
C35 C34 C36 124.1(4) . .
C35 C34 C33 118.8(4) . .
C36 C34 C33 117.1(4) . .
C37 O24 Zr1 93.5(3) . .
C37 O25 Zr1 91.6(2) . .
O25 C37 O24 117.2(4) . .
O25 C37 C38 122.8(4) . .
O24 C37 C38 120.0(4) . .
O25 C37 Zr1 59.7(2) . .
O24 C37 Zr1 57.6(2) . .
C38 C37 Zr1 175.7(3) . .
C39 C38 C40 125.3(4) . .
C39 C38 C37 117.6(4) . .
C40 C38 C37 117.1(4) . .
C41 O26 Ag1 124.3(4) . .
O26 C41 O27 123.6(5) . .
O26 C41 C42 120.6(5) . .
O27 C41 C42 115.6(5) . .
C43 C42 C41 120.8(6) . .
C43 C42 C44 122.9(5) . .
C41 C42 C44 116.2(5) . .
O28 C45 C46 112.4(4) . .
C47 C46 C45 113.7(5) . .
C48 C47 C46 113.9(5) . .
O29 C49 O30 122.8(6) . .
O29 C49 C50 120.6(9) . .
O30 C49 C50 116.6(10) . .
C51 C50 C52 122.7(7) . .
C51 C50 C49 120.1(9) . .
C52 C50 C49 117.2(10) . .
O29B C49B O30B 124(3) . .
O29B C49B C50B 121(3) . .
O30B C49B C50B 115(2) . .
C52B C50B C51B 123(3) . .
C52B C50B C49B 114(3) . .
C51B C50B C49B 122(3) . .

loop_
_geom_bond_atom_site_label_1
_geom_bond_atom_site_label_2
_geom_bond_distance
_geom_bond_site_symmetry_2
Ag1 O14 2.289(3) .
Ag1 O12 2.346(3) .
Ag1 O10 2.440(3) .
Ag1 O26 2.457(4) .
Zr1 O1 2.013(2) .
Zr1 O7 2.124(3) .
Zr1 O16 2.190(3) 2_666
Zr1 O9 2.191(3) .
Zr1 O24 2.227(3) .
Zr1 O6 2.231(3) 2_666
Zr1 O4 2.255(3) 2_666
Zr1 O25 2.274(3) .
Zr1 C37 2.633(4) .
Zr1 Zr2 3.3995(6) .
Zr1 Zr4 3.6019(7) 2_666
Zr2 O2 2.009(3) .
Zr2 O13 2.076(3) .
Zr2 O1 2.085(3) .
Zr2 O18 2.144(3) .
Zr2 O9 2.147(2) .
Zr2 O11 2.254(3) .
Zr2 O10 2.324(3) .
Zr2 C9 2.677(4) .
Zr2 Zr4 3.4014(7) 2_666
Zr3 O3 2.011(3) .
Zr3 O2 2.032(2) .
Zr3 O15 2.101(3) .
Zr3 O20 2.152(3) .
Zr3 O19 2.180(3) .
Zr3 O22 2.230(3) .
Zr3 O5 2.257(3) .
Zr3 Zr4 3.3361(6) 2_666
Zr4 O3 2.069(3) .
Zr4 O1 2.122(2) 2_666
Zr4 O3 2.145(2) 2_666
Zr4 O23 2.186(3) 2_666
Zr4 O21 2.190(3) .
Zr4 O17 2.208(3) .
Zr4 O2 2.210(3) 2_666
Zr4 O4 2.493(2) .
Zr4 Zr3 3.3361(6) 2_666
Zr4 Zr2 3.4014(7) 2_666
Zr4 Zr4 3.4051(8) 2_666
Zr4 Zr1 3.6019(7) 2_666
O1 Zr4 2.122(2) 2_666
O2 Zr4 2.210(3) 2_666
O3 Zr4 2.145(2) 2_666
O4 C1 1.273(5) .
O4 Zr1 2.255(3) 2_666
O5 C1 1.233(5) .
O6 C2 1.435(5) .
O6 Zr1 2.231(3) 2_666
C1 C2 1.524(5) .
C2 C4 1.518(6) .
C2 C3 1.524(6) .
O7 C5 1.281(5) .
O8 C5 1.236(5) .
O9 C6 1.447(4) .
C5 C6 1.540(5) .
C6 C7 1.511(6) .
C6 C8 1.527(6) .
O10 C9 1.278(5) .
O11 C9 1.273(4) .
C9 C10 1.476(6) .
C10 C11 1.352(6) .
C10 C12 1.451(6) .
O12 C13 1.239(5) .
O13 C13 1.270(5) .
C13 C14 1.503(6) .
C14 C15 1.340(6) .
C14 C16 1.481(6) .
O14 C17 1.227(5) .
O15 C17 1.294(5) .
C17 C18 1.503(6) .
C18 C19 1.378(6) .
C18 C20 1.434(6) .
O16 C21 1.280(4) .
O16 Zr1 2.190(3) 2_666
O17 C21 1.255(4) .
C21 C22 1.489(5) .
C22 C23 1.359(5) .
C22 C24 1.445(5) .
O18 C25 1.278(5) .
O19 C25 1.257(5) .
C25 C26 1.484(6) .
C26 C27 1.377(6) .
C26 C28 1.424(6) .
O20 C29 1.265(5) .
O21 C29 1.257(5) .
C29 C30 1.497(6) .
C30 C31 1.353(6) .
C30 C32 1.454(6) .
O22 C33 1.259(5) .
O23 C33 1.271(4) .
O23 Zr4 2.186(3) 2_666
C33 C34 1.494(5) .
C34 C35 1.358(6) .
C34 C36 1.455(6) .
O24 C37 1.275(5) .
O25 C37 1.263(5) .
C37 C38 1.487(6) .
C38 C39 1.361(6) .
C38 C40 1.450(6) .
O26 C41 1.208(6) .
O27 C41 1.327(6) .
C41 C42 1.466(7) .
C42 C43 1.265(7) .
C42 C44 1.509(7) .
O28 C45 1.437(6) .
C45 C46 1.539(7) .
C46 C47 1.504(7) .
C47 C48 1.500(7) .
O29 C49 1.250(11) .
O30 C49 1.300(11) .
C49 C50 1.469(9) .
C50 C51 1.362(13) .
C50 C52 1.445(11) .
O29B C49B 1.278(19) .
O30B C49B 1.285(19) .
C49B C50B 1.456(19) .
C50B C52B 1.448(19) .
C50B C51B 1.452(19) .

loop_
_geom_hbond_atom_site_label_D
_geom_hbond_atom_site_label_H
_geom_hbond_atom_site_label_A
_geom_hbond_distance_DH
_geom_hbond_distance_HA
_geom_hbond_distance_DA
_geom_hbond_angle_DHA
_geom_hbond_site_symmetry_A
O6 H6O O28 0.832(18) 1.759(19) 2.591(4) 177(4) 1_545
O27 H27O O12 0.837(19) 1.89(2) 2.722(4) 176(5) .
O29B H29B O8 0.84(2) 2.02(18) 2.647(19) 130(20) 1_544
O30 H30 O8 0.84(2) 1.81(3) 2.579(5) 152(6) 1_544
O28 H28 O29 0.835(19) 1.87(2) 2.693(5) 169(5) 2_665
